data_4123797
loop_
_publ_author_name
'Liu, Junzhi'
'Li, Bo-Wei'
'Tan, Yuan-Zhi'
'Giannakopoulos, Angelos'
'Sanchez-Sanchez, Carlos'
'Beljonne, David'
'Ruffieux, Pascal'
'Fasel, Roman'
'Feng, Xinliang'
'M\"ullen, Klaus'

_publ_section_title
;
 Toward cove-edged low band gap graphene nanoribbons.
;
_journal_issue 18
_journal_name_full 'Journal of the American Chemical Society'
_journal_page_first 6097
_journal_page_last 6103
_journal_paper_doi 10.1021/jacs.5b03017
_journal_volume 137
_journal_year 2015
_chemical_formula_moiety 'C36 H20 Br2'
_chemical_formula_sum 'C36 H20 Br2'
_chemical_formula_weight 612.34
_chemical_name_systematic
;
 ?
;
_space_group_crystal_system triclinic
_space_group_IT_number 2
_space_group_name_Hall '-P 1'
_space_group_name_H-M_alt 'P -1'
_symmetry_space_group_name_Hall '-P 1'
_symmetry_space_group_name_H-M 'P -1'
_atom_sites_solution_hydrogens geom
_audit_creation_method SHELXL-2014
_cell_angle_alpha 66.599(5)
_cell_angle_beta 74.656(6)
_cell_angle_gamma 70.773(5)
_cell_formula_units_Z 2
_cell_length_a 9.1841(7)
_cell_length_b 12.3092(9)
_cell_length_c 12.8385(9)
_cell_measurement_reflns_used 10549
_cell_measurement_temperature 193(2)
_cell_measurement_theta_max 28.44
_cell_measurement_theta_min 2.62
_cell_volume 1242.61(17)
_computing_cell_refinement 'STOE X-AREA'
_computing_data_collection 'STOE X-AREA'
_computing_data_reduction 'STOE X-RED'
_computing_structure_refinement 'SHELXL-2014 (Sheldrick, 2014)'
_computing_structure_solution SIR-2004
_diffrn_ambient_temperature 193(2)
_diffrn_detector 'image plate (34 cm diameter)'
_diffrn_detector_area_resol_mean 6.67
_diffrn_detector_type STOE
_diffrn_measured_fraction_theta_full 0.995
_diffrn_measured_fraction_theta_max 0.995
_diffrn_measurement_details ' 207 frames, detector distance = 70 mm'
_diffrn_measurement_device '2-circle goniometer'
_diffrn_measurement_device_type 'STOE IPDS 2T'
_diffrn_measurement_method 'rotation method'
_diffrn_radiation_type MoK\a
_diffrn_radiation_wavelength 0.71073
_diffrn_reflns_av_R_equivalents 0.0433
_diffrn_reflns_av_unetI/netI 0.0439
_diffrn_reflns_laue_measured_fraction_full 0.995
_diffrn_reflns_laue_measured_fraction_max 0.995
_diffrn_reflns_limit_h_max 10
_diffrn_reflns_limit_h_min -12
_diffrn_reflns_limit_k_max 16
_diffrn_reflns_limit_k_min -16
_diffrn_reflns_limit_l_max 16
_diffrn_reflns_limit_l_min -16
_diffrn_reflns_number 12252
_diffrn_reflns_point_group_measured_fraction_full 0.995
_diffrn_reflns_point_group_measured_fraction_max 0.995
_diffrn_reflns_theta_full 28.000
_diffrn_reflns_theta_max 27.995
_diffrn_reflns_theta_min 2.623
_diffrn_source 'sealed X-ray tube, 12 x 0.4 mm long-fine focus'
_exptl_absorpt_coefficient_mu 3.288
_exptl_absorpt_correction_T_max 0.5817
_exptl_absorpt_correction_T_min 0.2795
_exptl_absorpt_correction_type integration
_exptl_crystal_colour colourless
_exptl_crystal_density_diffrn 1.637
_exptl_crystal_description block
_exptl_crystal_F_000 612
_exptl_crystal_size_max 0.400
_exptl_crystal_size_mid 0.300
_exptl_crystal_size_min 0.170
_refine_diff_density_max 0.405
_refine_diff_density_min -0.637
_refine_diff_density_rms 0.084
_refine_ls_extinction_method none
_refine_ls_goodness_of_fit_ref 1.037
_refine_ls_hydrogen_treatment constr
_refine_ls_matrix_type full
_refine_ls_number_parameters 343
_refine_ls_number_reflns 5951
_refine_ls_number_restraints 0
_refine_ls_restrained_S_all 1.037
_refine_ls_R_factor_all 0.0597
_refine_ls_R_factor_gt 0.0361
_refine_ls_shift/su_max 0.002
_refine_ls_shift/su_mean 0.000
_refine_ls_structure_factor_coef Fsqd
_refine_ls_weighting_details 'w=1/[\s^2^(Fo^2^)+(0.0417P)^2^+0.7880P] where P=(Fo^2^+2Fc^2^)/3'
_refine_ls_weighting_scheme calc
_refine_ls_wR_factor_gt 0.0808
_refine_ls_wR_factor_ref 0.0967
_reflns_Friedel_coverage 0.000
_reflns_number_gt 4319
_reflns_number_total 5951
_reflns_threshold_expression 'I > 2\s(I)'
_cod_data_source_file ja5b03017_si_002.cif
_cod_data_source_block bisc
_cod_database_code 4123797
_shelx_space_group_comment
;
The symmetry employed for this shelxl refinement is uniquely defined
by the following loop, which should always be used as a source of
symmetry information in preference to the above space-group names.
They are only intended as comments.
;
_shelx_estimated_absorpt_t_min 0.353
_shelx_estimated_absorpt_t_max 0.605

loop_
_space_group_symop_operation_xyz
'x, y, z'
'-x, -y, -z'

loop_
_atom_site_label
_atom_site_type_symbol
_atom_site_fract_x
_atom_site_fract_y
_atom_site_fract_z
_atom_site_U_iso_or_equiv
_atom_site_adp_type
_atom_site_occupancy
_atom_site_site_symmetry_order
_atom_site_calc_flag
_atom_site_refinement_flags_posn
_atom_site_refinement_flags_adp
Br1 Br 0.18923(5) -0.07404(3) 1.06222(3) 0.05839(13) Uani 1 1 d . .
Br2 Br 0.31475(4) 0.56923(3) 0.21948(3) 0.03932(10) Uani 1 1 d . .
C1 C 0.5496(3) 0.0702(2) 0.6554(2) 0.0271(5) Uani 1 1 d . .
C2 C 0.6367(3) -0.0468(2) 0.6739(2) 0.0300(6) Uani 1 1 d . .
H2 H 0.7015 -0.0687 0.6105 0.036 Uiso 1 1 calc R U
C3 C 0.6342(3) -0.1376(2) 0.7850(2) 0.0295(6) Uani 1 1 d . .
C4 C 0.7406(4) -0.2541(2) 0.8000(3) 0.0352(6) Uani 1 1 d . .
H4 H 0.8118 -0.2707 0.7362 0.042 Uiso 1 1 calc R U
C5 C 0.7410(4) -0.3431(3) 0.9066(3) 0.0395(7) Uani 1 1 d . .
H5 H 0.8107 -0.4219 0.9165 0.047 Uiso 1 1 calc R U
C6 C 0.6388(4) -0.3172(3) 1.0002(3) 0.0402(7) Uani 1 1 d . .
H6 H 0.6409 -0.3783 1.0743 0.048 Uiso 1 1 calc R U
C7 C 0.5350(4) -0.2047(3) 0.9869(3) 0.0354(6) Uani 1 1 d . .
H7 H 0.4680 -0.1889 1.0525 0.042 Uiso 1 1 calc R U
C8 C 0.5256(3) -0.1116(2) 0.8777(2) 0.0287(5) Uani 1 1 d . .
C9 C 0.4175(3) 0.0097(2) 0.8564(2) 0.0287(6) Uani 1 1 d . .
C10 C 0.2759(4) 0.0422(3) 0.9305(2) 0.0338(6) Uani 1 1 d . .
C11 C 0.1821(4) 0.1575(3) 0.9069(3) 0.0362(6) Uani 1 1 d . .
H11 H 0.0836 0.1723 0.9536 0.043 Uiso 1 1 calc R U
C12 C 0.2284(3) 0.2559(2) 0.8140(2) 0.0315(6) Uani 1 1 d . .
C13 C 0.1427(4) 0.3782(3) 0.7997(3) 0.0395(7) Uani 1 1 d . .
H13 H 0.0459 0.3946 0.8478 0.047 Uiso 1 1 calc R U
C14 C 0.1982(4) 0.4730(3) 0.7173(3) 0.0404(7) Uani 1 1 d . .
H14 H 0.1402 0.5551 0.7080 0.048 Uiso 1 1 calc R U
C15 C 0.3405(4) 0.4488(3) 0.6467(3) 0.0379(7) Uani 1 1 d . .
H15 H 0.3808 0.5149 0.5916 0.046 Uiso 1 1 calc R U
C16 C 0.4234(4) 0.3303(2) 0.6560(2) 0.0321(6) Uani 1 1 d . .
H16 H 0.5197 0.3155 0.6069 0.039 Uiso 1 1 calc R U
C17 C 0.3661(3) 0.2304(2) 0.7382(2) 0.0277(5) Uani 1 1 d . .
C18 C 0.4472(3) 0.1039(2) 0.7508(2) 0.0265(5) Uani 1 1 d . .
C19 C 0.5535(3) 0.1535(2) 0.5327(2) 0.0269(5) Uani 1 1 d . .
C20 C 0.6980(3) 0.1613(2) 0.4689(2) 0.0298(6) Uani 1 1 d . .
H20 H 0.7876 0.1202 0.5061 0.036 Uiso 1 1 calc R U
C21 C 0.7183(3) 0.2281(2) 0.3499(2) 0.0284(5) Uani 1 1 d . .
C22 C 0.8678(3) 0.2140(3) 0.2825(3) 0.0329(6) Uani 1 1 d . .
H22 H 0.9574 0.1673 0.3188 0.040 Uiso 1 1 calc R U
C23 C 0.8848(4) 0.2667(3) 0.1656(3) 0.0375(7) Uani 1 1 d . .
H23 H 0.9856 0.2567 0.1207 0.045 Uiso 1 1 calc R U
C24 C 0.7531(4) 0.3354(3) 0.1127(3) 0.0375(7) Uani 1 1 d . .
H24 H 0.7642 0.3681 0.0312 0.045 Uiso 1 1 calc R U
C25 C 0.6081(4) 0.3563(3) 0.1764(2) 0.0330(6) Uani 1 1 d . .
H25 H 0.5207 0.4055 0.1383 0.040 Uiso 1 1 calc R U
C26 C 0.5857(3) 0.3062(2) 0.2976(2) 0.0283(5) Uani 1 1 d . .
C27 C 0.4347(3) 0.3176(2) 0.3700(2) 0.0263(5) Uani 1 1 d . .
C28 C 0.2997(3) 0.4176(2) 0.3397(2) 0.0303(6) Uani 1 1 d . .
C29 C 0.1555(3) 0.4169(2) 0.4021(2) 0.0317(6) Uani 1 1 d . .
H29 H 0.0718 0.4881 0.3834 0.038 Uiso 1 1 calc R U
C30 C 0.1287(3) 0.3106(2) 0.4950(2) 0.0305(6) Uani 1 1 d . .
C31 C -0.0238(4) 0.3005(3) 0.5486(3) 0.0362(6) Uani 1 1 d . .
H31 H -0.1101 0.3678 0.5247 0.043 Uiso 1 1 calc R U
C32 C -0.0496(4) 0.1958(3) 0.6345(3) 0.0371(6) Uani 1 1 d . .
H32 H -0.1528 0.1906 0.6709 0.045 Uiso 1 1 calc R U
C33 C 0.0784(4) 0.0957(3) 0.6683(3) 0.0355(6) Uani 1 1 d . .
H33 H 0.0607 0.0220 0.7264 0.043 Uiso 1 1 calc R U
C34 C 0.2283(3) 0.1032(2) 0.6185(2) 0.0295(6) Uani 1 1 d . .
H34 H 0.3127 0.0337 0.6414 0.035 Uiso 1 1 calc R U
C35 C 0.2596(3) 0.2126(2) 0.5336(2) 0.0269(5) Uani 1 1 d . .
C36 C 0.4154(3) 0.2265(2) 0.4788(2) 0.0270(5) Uani 1 1 d . .

loop_
_atom_site_aniso_label
_atom_site_aniso_U_11
_atom_site_aniso_U_22
_atom_site_aniso_U_33
_atom_site_aniso_U_23
_atom_site_aniso_U_13
_atom_site_aniso_U_12
Br1 0.0542(2) 0.0501(2) 0.0413(2) 0.00417(15) 0.01006(16) -0.01412(16)
Br2 0.04218(18) 0.02985(14) 0.03441(16) 0.00293(11) -0.00768(13) -0.01044(12)
C1 0.0305(13) 0.0269(12) 0.0228(12) -0.0043(10) -0.0075(10) -0.0085(10)
C2 0.0314(14) 0.0282(12) 0.0281(13) -0.0076(11) -0.0057(11) -0.0063(11)
C3 0.0333(14) 0.0258(12) 0.0299(14) -0.0050(10) -0.0103(11) -0.0092(10)
C4 0.0346(15) 0.0269(13) 0.0409(16) -0.0071(12) -0.0104(13) -0.0060(11)
C5 0.0384(16) 0.0253(13) 0.0504(19) -0.0029(13) -0.0169(14) -0.0069(11)
C6 0.0448(18) 0.0317(14) 0.0395(17) 0.0032(12) -0.0173(14) -0.0142(13)
C7 0.0420(16) 0.0329(14) 0.0289(14) -0.0016(11) -0.0098(12) -0.0143(12)
C8 0.0331(14) 0.0268(12) 0.0259(13) -0.0031(10) -0.0096(11) -0.0108(11)
C9 0.0353(14) 0.0276(12) 0.0243(13) -0.0057(10) -0.0076(11) -0.0109(11)
C10 0.0426(16) 0.0332(14) 0.0234(13) -0.0053(11) -0.0039(12) -0.0133(12)
C11 0.0346(15) 0.0407(15) 0.0323(15) -0.0155(12) 0.0011(12) -0.0095(12)
C12 0.0366(15) 0.0313(13) 0.0304(14) -0.0126(11) -0.0100(12) -0.0069(11)
C13 0.0396(17) 0.0362(15) 0.0433(17) -0.0181(13) -0.0097(14) -0.0022(13)
C14 0.0488(19) 0.0280(13) 0.0462(18) -0.0143(13) -0.0199(15) -0.0002(12)
C15 0.0515(18) 0.0270(13) 0.0378(16) -0.0064(12) -0.0153(14) -0.0124(12)
C16 0.0427(16) 0.0264(12) 0.0272(13) -0.0052(11) -0.0120(12) -0.0083(11)
C17 0.0363(15) 0.0247(12) 0.0241(12) -0.0072(10) -0.0116(11) -0.0060(10)
C18 0.0306(13) 0.0231(11) 0.0250(13) -0.0061(10) -0.0061(11) -0.0069(10)
C19 0.0343(14) 0.0212(11) 0.0242(12) -0.0054(10) -0.0051(11) -0.0082(10)
C20 0.0309(14) 0.0265(12) 0.0303(14) -0.0079(10) -0.0070(11) -0.0056(10)
C21 0.0343(14) 0.0236(12) 0.0278(13) -0.0087(10) -0.0017(11) -0.0105(10)
C22 0.0306(14) 0.0311(13) 0.0363(15) -0.0115(12) -0.0022(12) -0.0091(11)
C23 0.0381(16) 0.0377(15) 0.0361(16) -0.0131(13) 0.0045(13) -0.0165(13)
C24 0.0452(17) 0.0401(15) 0.0260(14) -0.0090(12) 0.0021(13) -0.0181(13)
C25 0.0406(16) 0.0321(13) 0.0274(14) -0.0057(11) -0.0059(12) -0.0156(12)
C26 0.0349(14) 0.0268(12) 0.0245(13) -0.0064(10) -0.0038(11) -0.0131(11)
C27 0.0307(13) 0.0248(11) 0.0241(12) -0.0059(10) -0.0060(10) -0.0095(10)
C28 0.0383(15) 0.0262(12) 0.0233(13) -0.0016(10) -0.0084(11) -0.0099(11)
C29 0.0344(15) 0.0280(13) 0.0294(14) -0.0053(11) -0.0084(12) -0.0068(11)
C30 0.0346(15) 0.0320(13) 0.0271(13) -0.0102(11) -0.0061(11) -0.0100(11)
C31 0.0344(15) 0.0381(15) 0.0334(15) -0.0094(12) -0.0064(12) -0.0082(12)
C32 0.0333(15) 0.0448(16) 0.0346(15) -0.0126(13) 0.0010(12) -0.0176(13)
C33 0.0413(16) 0.0353(14) 0.0313(15) -0.0107(12) 0.0009(12) -0.0174(12)
C34 0.0371(15) 0.0280(12) 0.0257(13) -0.0088(10) -0.0045(11) -0.0118(11)
C35 0.0301(13) 0.0297(12) 0.0227(12) -0.0098(10) -0.0028(10) -0.0096(10)
C36 0.0337(14) 0.0246(11) 0.0239(12) -0.0079(10) -0.0054(11) -0.0085(10)

loop_
_atom_type_symbol
_atom_type_description
_atom_type_scat_dispersion_real
_atom_type_scat_dispersion_imag
_atom_type_scat_source
C C 0.0033 0.0016 'International Tables Vol C Tables 4.2.6.8 and 6.1.1.4'
H H 0.0000 0.0000 'International Tables Vol C Tables 4.2.6.8 and 6.1.1.4'
Br Br -0.2901 2.4595 'International Tables Vol C Tables 4.2.6.8 and 6.1.1.4'

loop_
_exptl_crystal_face_index_h
_exptl_crystal_face_index_k
_exptl_crystal_face_index_l
_exptl_crystal_face_perp_dist
1 0 0 0.1340
1 1 1 0.1740
-1 0 0 0.1570
-1 -1 -1 0.1460
0 -1 -1 0.2000
0 1 1 0.2100
0 0 1 0.1130
0 0 -1 0.0610

loop_
_geom_angle_atom_site_label_1
_geom_angle_atom_site_label_2
_geom_angle_atom_site_label_3
_geom_angle
C2 C1 C18 119.4(2)
C2 C1 C19 116.4(2)
C18 C1 C19 123.9(2)
C1 C2 C3 122.2(3)
C1 C2 H2 118.9
C3 C2 H2 118.9
C8 C3 C4 121.0(3)
C8 C3 C2 119.9(2)
C4 C3 C2 119.1(3)
C5 C4 C3 120.1(3)
C5 C4 H4 119.9
C3 C4 H4 119.9
C4 C5 C6 119.6(3)
C4 C5 H5 120.2
C6 C5 H5 120.2
C7 C6 C5 120.9(3)
C7 C6 H6 119.5
C5 C6 H6 119.5
C6 C7 C8 121.5(3)
C6 C7 H7 119.2
C8 C7 H7 119.2
C3 C8 C7 116.7(3)
C3 C8 C9 118.5(2)
C7 C8 C9 124.8(3)
C18 C9 C10 115.6(2)
C18 C9 C8 118.6(2)
C10 C9 C8 125.7(2)
C11 C10 C9 122.8(3)
C11 C10 Br1 113.2(2)
C9 C10 Br1 123.7(2)
C10 C11 C12 121.1(3)
C10 C11 H11 119.4
C12 C11 H11 119.4
C17 C12 C11 118.6(2)
C17 C12 C13 120.2(3)
C11 C12 C13 121.1(3)
C14 C13 C12 120.5(3)
C14 C13 H13 119.8
C12 C13 H13 119.8
C13 C14 C15 119.7(3)
C13 C14 H14 120.1
C15 C14 H14 120.1
C16 C15 C14 120.9(3)
C16 C15 H15 119.5
C14 C15 H15 119.5
C15 C16 C17 120.5(3)
C15 C16 H16 119.8
C17 C16 H16 119.8
C12 C17 C16 117.9(2)
C12 C17 C18 119.1(2)
C16 C17 C18 122.9(3)
C9 C18 C1 118.8(2)
C9 C18 C17 119.6(2)
C1 C18 C17 121.4(2)
C20 C19 C36 118.9(2)
C20 C19 C1 116.9(2)
C36 C19 C1 124.2(2)
C19 C20 C21 122.4(3)
C19 C20 H20 118.8
C21 C20 H20 118.8
C20 C21 C22 120.7(3)
C20 C21 C26 119.2(3)
C22 C21 C26 120.0(3)
C23 C22 C21 120.6(3)
C23 C22 H22 119.7
C21 C22 H22 119.7
C22 C23 C24 119.5(3)
C22 C23 H23 120.3
C24 C23 H23 120.3
C25 C24 C23 121.0(3)
C25 C24 H24 119.5
C23 C24 H24 119.5
C24 C25 C26 121.3(3)
C24 C25 H25 119.3
C26 C25 H25 119.3
C25 C26 C21 117.2(3)
C25 C26 C27 124.3(3)
C21 C26 C27 118.1(2)
C36 C27 C28 116.3(2)
C36 C27 C26 119.2(2)
C28 C27 C26 124.5(2)
C29 C28 C27 122.7(2)
C29 C28 Br2 114.6(2)
C27 C28 Br2 122.2(2)
C28 C29 C30 120.4(3)
C28 C29 H29 119.8
C30 C29 H29 119.8
C31 C30 C29 121.3(3)
C31 C30 C35 120.0(3)
C29 C30 C35 118.7(3)
C32 C31 C30 121.1(3)
C32 C31 H31 119.4
C30 C31 H31 119.4
C31 C32 C33 119.3(3)
C31 C32 H32 120.4
C33 C32 H32 120.4
C34 C33 C32 120.9(3)
C34 C33 H33 119.5
C32 C33 H33 119.5
C33 C34 C35 121.2(3)
C33 C34 H34 119.4
C35 C34 H34 119.4
C34 C35 C30 117.1(2)
C34 C35 C36 123.8(2)
C30 C35 C36 118.9(2)
C27 C36 C35 119.1(2)
C27 C36 C19 117.9(2)
C35 C36 C19 122.9(2)

loop_
_geom_bond_atom_site_label_1
_geom_bond_atom_site_label_2
_geom_bond_distance
Br1 C10 1.912(3)
Br2 C28 1.912(3)
C1 C2 1.357(4)
C1 C18 1.447(4)
C1 C19 1.498(3)
C2 C3 1.420(4)
C2 H2 0.9500
C3 C8 1.406(4)
C3 C4 1.416(4)
C4 C5 1.372(4)
C4 H4 0.9500
C5 C6 1.391(5)
C5 H5 0.9500
C6 C7 1.373(4)
C6 H6 0.9500
C7 C8 1.418(4)
C7 H7 0.9500
C8 C9 1.461(4)
C9 C18 1.422(4)
C9 C10 1.436(4)
C10 C11 1.356(4)
C11 C12 1.412(4)
C11 H11 0.9500
C12 C17 1.406(4)
C12 C13 1.413(4)
C13 C14 1.367(5)
C13 H13 0.9500
C14 C15 1.396(5)
C14 H14 0.9500
C15 C16 1.379(4)
C15 H15 0.9500
C16 C17 1.416(4)
C16 H16 0.9500
C17 C18 1.450(3)
C19 C20 1.374(4)
C19 C36 1.455(4)
C20 C21 1.413(4)
C20 H20 0.9500
C21 C22 1.414(4)
C21 C26 1.417(4)
C22 C23 1.367(4)
C22 H22 0.9500
C23 C24 1.395(5)
C23 H23 0.9500
C24 C25 1.369(4)
C24 H24 0.9500
C25 C26 1.413(4)
C25 H25 0.9500
C26 C27 1.450(4)
C27 C36 1.413(3)
C27 C28 1.440(4)
C28 C29 1.355(4)
C29 C30 1.419(4)
C29 H29 0.9500
C30 C31 1.409(4)
C30 C35 1.425(4)
C31 C32 1.367(4)
C31 H31 0.9500
C32 C33 1.406(4)
C32 H32 0.9500
C33 C34 1.373(4)
C33 H33 0.9500
C34 C35 1.417(4)
C34 H34 0.9500
C35 C36 1.450(4)

loop_
_geom_torsion_atom_site_label_1
_geom_torsion_atom_site_label_2
_geom_torsion_atom_site_label_3
_geom_torsion_atom_site_label_4
_geom_torsion
C18 C1 C2 C3 -1.7(4)
C19 C1 C2 C3 -175.0(2)
C1 C2 C3 C8 7.7(4)
C1 C2 C3 C4 -173.1(3)
C8 C3 C4 C5 -1.2(4)
C2 C3 C4 C5 179.6(3)
C3 C4 C5 C6 -1.5(5)
C4 C5 C6 C7 1.5(5)
C5 C6 C7 C8 1.3(5)
C4 C3 C8 C7 3.8(4)
C2 C3 C8 C7 -177.1(2)
C4 C3 C8 C9 -179.2(3)
C2 C3 C8 C9 -0.1(4)
C6 C7 C8 C3 -3.8(4)
C6 C7 C8 C9 179.4(3)
C3 C8 C9 C18 -13.3(4)
C7 C8 C9 C18 163.5(3)
C3 C8 C9 C10 162.7(3)
C7 C8 C9 C10 -20.6(4)
C18 C9 C10 C11 -5.4(4)
C8 C9 C10 C11 178.6(3)
C18 C9 C10 Br1 167.7(2)
C8 C9 C10 Br1 -8.3(4)
C9 C10 C11 C12 -7.5(5)
Br1 C10 C11 C12 178.7(2)
C10 C11 C12 C17 7.0(4)
C10 C11 C12 C13 -170.1(3)
C17 C12 C13 C14 -4.5(4)
C11 C12 C13 C14 172.6(3)
C12 C13 C14 C15 0.0(5)
C13 C14 C15 C16 2.5(5)
C14 C15 C16 C17 -0.5(4)
C11 C12 C17 C16 -170.8(3)
C13 C12 C17 C16 6.4(4)
C11 C12 C17 C18 6.2(4)
C13 C12 C17 C18 -176.6(3)
C15 C16 C17 C12 -3.9(4)
C15 C16 C17 C18 179.2(3)
C10 C9 C18 C1 -157.1(3)
C8 C9 C18 C1 19.3(4)
C10 C9 C18 C17 18.4(4)
C8 C9 C18 C17 -165.2(2)
C2 C1 C18 C9 -12.0(4)
C19 C1 C18 C9 160.9(3)
C2 C1 C18 C17 172.6(3)
C19 C1 C18 C17 -14.6(4)
C12 C17 C18 C9 -19.3(4)
C16 C17 C18 C9 157.6(3)
C12 C17 C18 C1 156.1(3)
C16 C17 C18 C1 -27.0(4)
C2 C1 C19 C20 -53.5(3)
C18 C1 C19 C20 133.5(3)
C2 C1 C19 C36 127.4(3)
C18 C1 C19 C36 -45.7(4)
C36 C19 C20 C21 -6.3(4)
C1 C19 C20 C21 174.4(2)
C19 C20 C21 C22 -166.8(3)
C19 C20 C21 C26 10.6(4)
C20 C21 C22 C23 171.8(3)
C26 C21 C22 C23 -5.5(4)
C21 C22 C23 C24 0.1(4)
C22 C23 C24 C25 3.6(5)
C23 C24 C25 C26 -2.0(4)
C24 C25 C26 C21 -3.3(4)
C24 C25 C26 C27 -175.7(3)
C20 C21 C26 C25 -170.4(2)
C22 C21 C26 C25 7.0(4)
C20 C21 C26 C27 2.4(4)
C22 C21 C26 C27 179.8(2)
C25 C26 C27 C36 152.8(3)
C21 C26 C27 C36 -19.5(4)
C25 C26 C27 C28 -27.8(4)
C21 C26 C27 C28 159.9(3)
C36 C27 C28 C29 -10.0(4)
C26 C27 C28 C29 170.6(3)
C36 C27 C28 Br2 162.2(2)
C26 C27 C28 Br2 -17.2(4)
C27 C28 C29 C30 -6.3(4)
Br2 C28 C29 C30 -179.1(2)
C28 C29 C30 C31 -169.3(3)
C28 C29 C30 C35 10.4(4)
C29 C30 C31 C32 176.9(3)
C35 C30 C31 C32 -2.9(4)
C30 C31 C32 C33 -1.1(5)
C31 C32 C33 C34 1.8(5)
C32 C33 C34 C35 1.6(4)
C33 C34 C35 C30 -5.4(4)
C33 C34 C35 C36 179.3(3)
C31 C30 C35 C34 6.0(4)
C29 C30 C35 C34 -173.7(3)
C31 C30 C35 C36 -178.5(3)
C29 C30 C35 C36 1.8(4)
C28 C27 C36 C35 21.9(4)
C26 C27 C36 C35 -158.6(2)
C28 C27 C36 C19 -155.8(2)
C26 C27 C36 C19 23.7(4)
C34 C35 C36 C27 157.0(3)
C30 C35 C36 C27 -18.2(4)
C34 C35 C36 C19 -25.4(4)
C30 C35 C36 C19 159.4(3)
C20 C19 C36 C27 -10.9(4)
C1 C19 C36 C27 168.3(2)
C20 C19 C36 C35 171.5(3)
C1 C19 C36 C35 -9.4(4)
